data_7033015
loop_
_publ_author_name
'Du, Li-Yun'
'Wang, Hui'
'Liu, Ge'
'Xie, Dong'
'Guo, Fu-Sheng'
'Hou, Lei'
'Wang, Yao-Yu'

_publ_section_title
;
 Structural diversity of five new bitriazole-based complexes:
 luminescence, sorption, and magnetic properties.
;
_journal_issue 3
_journal_name_full 'Dalton transactions (Cambridge, England : 2003)'
_journal_page_first 1110
_journal_page_last 1119
_journal_paper_doi 10.1039/c4dt03129f
_journal_volume 44
_journal_year 2015
_chemical_formula_sum 'C16 H14 Co N16 O2'
_chemical_formula_weight 521.36
_chemical_name_systematic
; 
 ? 
;
_space_group_IT_number 15
_symmetry_cell_setting monoclinic
_symmetry_space_group_name_Hall '-C 2yc'
_symmetry_space_group_name_H-M 'C 1 2/c 1'
_atom_sites_solution_hydrogens geom
_atom_sites_solution_primary direct
_atom_sites_solution_secondary difmap
_audit_creation_method SHELXL-97
_cell_angle_alpha 90.00
_cell_angle_beta 99.119(4)
_cell_angle_gamma 90.00
_cell_formula_units_Z 4
_cell_length_a 12.288(2)
_cell_length_b 7.6477(14)
_cell_length_c 20.840(4)
_cell_measurement_reflns_used 1512
_cell_measurement_temperature 296(2)
_cell_measurement_theta_max 25.07
_cell_measurement_theta_min 3.14
_cell_volume 1933.7(6)
_computing_structure_refinement 'SHELXL-97 (Sheldrick, 1997)'
_computing_structure_solution 'SHELXS-97 (Sheldrick, 1990)'
_diffrn_ambient_temperature 296(2)
_diffrn_measured_fraction_theta_full 0.985
_diffrn_measured_fraction_theta_max 0.985
_diffrn_radiation_monochromator graphite
_diffrn_radiation_source 'fine-focus sealed tube'
_diffrn_radiation_type MoK\a
_diffrn_radiation_wavelength 0.71073
_diffrn_reflns_av_R_equivalents 0.0318
_diffrn_reflns_av_sigmaI/netI 0.0417
_diffrn_reflns_limit_h_max 15
_diffrn_reflns_limit_h_min -13
_diffrn_reflns_limit_k_max 9
_diffrn_reflns_limit_k_min -9
_diffrn_reflns_limit_l_max 25
_diffrn_reflns_limit_l_min -19
_diffrn_reflns_number 5028
_diffrn_reflns_theta_full 26.00
_diffrn_reflns_theta_max 26.00
_diffrn_reflns_theta_min 1.98
_exptl_absorpt_coefficient_mu 0.948
_exptl_absorpt_correction_T_max 0.9196
_exptl_absorpt_correction_T_min 0.8709
_exptl_absorpt_correction_type multi-scan
_exptl_absorpt_process_details sadabs
_exptl_crystal_colour yellow
_exptl_crystal_density_diffrn 1.791
_exptl_crystal_density_method 'not measured'
_exptl_crystal_description sheet
_exptl_crystal_F_000 1060
_exptl_crystal_size_max 0.15
_exptl_crystal_size_mid 0.12
_exptl_crystal_size_min 0.09
_refine_diff_density_max 0.449
_refine_diff_density_min -0.420
_refine_diff_density_rms 0.093
_refine_ls_extinction_method none
_refine_ls_goodness_of_fit_ref 1.070
_refine_ls_hydrogen_treatment constr
_refine_ls_matrix_type full
_refine_ls_number_parameters 160
_refine_ls_number_reflns 1867
_refine_ls_number_restraints 0
_refine_ls_restrained_S_all 1.070
_refine_ls_R_factor_all 0.0608
_refine_ls_R_factor_gt 0.0425
_refine_ls_shift/su_max 0.000
_refine_ls_shift/su_mean 0.000
_refine_ls_structure_factor_coef Fsqd
_refine_ls_weighting_details 'calc w=1/[\s^2^(Fo^2^)+(0.0512P)^2^+8.7546P] where P=(Fo^2^+2Fc^2^)/3'
_refine_ls_weighting_scheme calc
_refine_ls_wR_factor_gt 0.0990
_refine_ls_wR_factor_ref 0.1271
_reflns_number_gt 1481
_reflns_number_total 1867
_reflns_threshold_expression >2sigma(I)
_cod_data_source_file c4dt03129f2.cif
_cod_data_source_block 4
_cod_depositor_comments 'Adding full bibliography for 7033012--7033016.cif.'
_cod_original_cell_volume 1933.6(6)
_cod_original_sg_symbol_H-M C2/c
_cod_database_code 7033015

loop_
_symmetry_equiv_pos_as_xyz
'x, y, z'
'-x, y, -z+1/2'
'x+1/2, y+1/2, z'
'-x+1/2, y+1/2, -z+1/2'
'-x, -y, -z'
'x, -y, z-1/2'
'-x+1/2, -y+1/2, -z'
'x+1/2, -y+1/2, z-1/2'

loop_
_atom_site_label
_atom_site_type_symbol
_atom_site_fract_x
_atom_site_fract_y
_atom_site_fract_z
_atom_site_U_iso_or_equiv
_atom_site_adp_type
_atom_site_occupancy
_atom_site_symmetry_multiplicity
_atom_site_calc_flag
_atom_site_refinement_flags
Co1 Co 0.7500 0.7500 0.5000 0.0217(2) Uani 1 2 d S
N5 N 0.6988(2) 0.5293(4) 0.55216(15) 0.0248(7) Uani 1 1 d .
N7 N 0.6662(2) 0.5960(4) 0.42391(15) 0.0264(7) Uani 1 1 d .
C4 C 0.6400(3) 0.4151(4) 0.51222(17) 0.0222(8) Uani 1 1 d .
N8 N 0.5582(3) 0.3631(5) 0.33305(18) 0.0504(11) Uani 1 1 d .
N4 N 0.7054(3) 0.4606(4) 0.61389(15) 0.0266(7) Uani 1 1 d .
N6 N 0.6055(2) 0.2762(4) 0.54262(15) 0.0259(7) Uani 1 1 d .
N3 N 0.5879(3) 0.0287(5) 0.64352(17) 0.0423(9) Uani 1 1 d .
N1 N 0.6888(3) 0.1999(4) 0.71836(16) 0.0385(9) Uani 1 1 d .
C1 C 0.6050(4) -0.0522(5) 0.7002(2) 0.0425(11) Uani 1 1 d .
H1 H 0.5780 -0.1625 0.7079 0.051 Uiso 1 1 calc R
C3 C 0.6489(3) 0.3099(5) 0.60546(18) 0.0245(8) Uani 1 1 d .
C2 C 0.6410(3) 0.1830(5) 0.65643(18) 0.0268(8) Uani 1 1 d .
C6 C 0.6559(3) 0.6259(5) 0.3604(2) 0.0331(9) Uani 1 1 d .
H6 H 0.6858 0.7275 0.3459 0.040 Uiso 1 1 calc R
C5 C 0.6227(3) 0.4465(5) 0.44218(18) 0.0254(8) Uani 1 1 d .
N2 N 0.6664(4) 0.0465(5) 0.74468(18) 0.0468(10) Uani 1 1 d .
H2 H 0.6885 0.0163 0.7844 0.056 Uiso 1 1 calc R
C8 C 0.5695(4) 0.3321(6) 0.3963(2) 0.0430(11) Uani 1 1 d .
H8 H 0.5404 0.2293 0.4104 0.052 Uiso 1 1 calc R
C7 C 0.6022(4) 0.5107(6) 0.3158(2) 0.0430(11) Uani 1 1 d .
H7 H 0.5965 0.5371 0.2719 0.052 Uiso 1 1 calc R
O1W O 0.8968(2) 0.6203(4) 0.49312(15) 0.0369(7) Uani 1 1 d .
H1W1 H 0.9511 0.6809 0.5112 0.055 Uiso 1 1 d R
H1W2 H 0.9017 0.6046 0.4533 0.055 Uiso 1 1 d R

loop_
_atom_site_aniso_label
_atom_site_aniso_U_11
_atom_site_aniso_U_22
_atom_site_aniso_U_33
_atom_site_aniso_U_23
_atom_site_aniso_U_13
_atom_site_aniso_U_12
Co1 0.0229(4) 0.0176(3) 0.0240(4) 0.0007(3) 0.0016(3) -0.0034(3)
N5 0.0293(16) 0.0197(15) 0.0248(16) 0.0009(13) 0.0023(13) -0.0058(12)
N7 0.0260(16) 0.0257(16) 0.0258(17) 0.0046(13) -0.0009(13) -0.0046(13)
C4 0.0227(17) 0.0217(17) 0.0227(19) 0.0011(14) 0.0048(15) -0.0020(14)
N8 0.062(3) 0.054(2) 0.031(2) 0.0005(18) -0.0055(19) -0.029(2)
N4 0.0343(17) 0.0210(15) 0.0237(16) 0.0015(13) 0.0019(14) -0.0033(13)
N6 0.0294(16) 0.0226(16) 0.0251(16) 0.0024(12) 0.0022(13) -0.0064(12)
N3 0.062(2) 0.0311(18) 0.0306(19) 0.0057(15) -0.0020(17) -0.0169(17)
N1 0.062(2) 0.0283(18) 0.0235(17) 0.0033(14) 0.0014(17) -0.0072(16)
C1 0.074(3) 0.023(2) 0.031(2) 0.0005(18) 0.008(2) -0.013(2)
C3 0.0269(18) 0.0223(17) 0.0242(19) -0.0023(15) 0.0042(15) -0.0002(14)
C2 0.037(2) 0.0186(17) 0.026(2) -0.0055(15) 0.0091(17) 0.0010(15)
C6 0.038(2) 0.035(2) 0.026(2) 0.0024(17) 0.0059(17) -0.0059(18)
C5 0.0231(18) 0.0240(18) 0.028(2) 0.0049(15) 0.0016(15) -0.0062(14)
N2 0.082(3) 0.0299(19) 0.0277(19) 0.0033(16) 0.0071(19) -0.0006(19)
C8 0.055(3) 0.040(2) 0.031(2) -0.0034(19) 0.001(2) -0.023(2)
C7 0.045(2) 0.056(3) 0.024(2) 0.016(2) -0.0049(19) -0.019(2)
O1W 0.0246(14) 0.0336(15) 0.0523(19) -0.0099(14) 0.0054(13) -0.0024(12)

loop_
_atom_type_symbol
_atom_type_description
_atom_type_scat_dispersion_real
_atom_type_scat_dispersion_imag
_atom_type_scat_source
C C 0.0033 0.0016 'International Tables Vol C Tables 4.2.6.8 and 6.1.1.4'
H H 0.0000 0.0000 'International Tables Vol C Tables 4.2.6.8 and 6.1.1.4'
N N 0.0061 0.0033 'International Tables Vol C Tables 4.2.6.8 and 6.1.1.4'
O O 0.0106 0.0060 'International Tables Vol C Tables 4.2.6.8 and 6.1.1.4'
Co Co 0.3494 0.9721 'International Tables Vol C Tables 4.2.6.8 and 6.1.1.4'

loop_
_geom_angle_atom_site_label_1
_geom_angle_atom_site_label_2
_geom_angle_atom_site_label_3
_geom_angle
_geom_angle_site_symmetry_1
_geom_angle_site_symmetry_3
O1W Co1 O1W 180.00(17) 7_666 .
O1W Co1 N7 90.41(12) 7_666 7_666
O1W Co1 N7 89.59(12) . 7_666
O1W Co1 N7 89.59(12) 7_666 .
O1W Co1 N7 90.41(12) . .
N7 Co1 N7 180.000(1) 7_666 .
O1W Co1 N5 89.24(12) 7_666 7_666
O1W Co1 N5 90.76(12) . 7_666
N7 Co1 N5 78.16(12) 7_666 7_666
N7 Co1 N5 101.84(12) . 7_666
O1W Co1 N5 90.76(12) 7_666 .
O1W Co1 N5 89.24(12) . .
N7 Co1 N5 101.84(12) 7_666 .
N7 Co1 N5 78.16(12) . .
N5 Co1 N5 180.00(10) 7_666 .
C4 N5 N4 106.1(3) . .
C4 N5 Co1 111.7(2) . .
N4 N5 Co1 142.2(2) . .
C6 N7 C5 116.7(3) . .
C6 N7 Co1 127.6(3) . .
C5 N7 Co1 115.6(2) . .
N5 C4 N6 113.8(3) . .
N5 C4 C5 119.6(3) . .
N6 C4 C5 126.6(3) . .
C8 N8 C7 116.0(4) . .
C3 N4 N5 104.6(3) . .
C4 N6 C3 101.5(3) . .
C1 N3 C2 103.1(3) . .
C2 N1 N2 102.9(3) . .
N3 C1 N2 110.4(4) . .
N3 C1 H1 124.8 . .
N2 C1 H1 124.8 . .
N4 C3 N6 113.9(3) . .
N4 C3 C2 124.8(3) . .
N6 C3 C2 121.1(3) . .
N1 C2 N3 113.6(3) . .
N1 C2 C3 124.8(3) . .
N3 C2 C3 121.5(3) . .
N7 C6 C7 121.6(4) . .
N7 C6 H6 119.2 . .
C7 C6 H6 119.2 . .
N7 C5 C8 120.6(4) . .
N7 C5 C4 115.0(3) . .
C8 C5 C4 124.4(3) . .
C1 N2 N1 109.9(3) . .
C1 N2 H2 125.0 . .
N1 N2 H2 125.0 . .
N8 C8 C5 122.6(4) . .
N8 C8 H8 118.7 . .
C5 C8 H8 118.7 . .
N8 C7 C6 122.5(4) . .
N8 C7 H7 118.8 . .
C6 C7 H7 118.8 . .
Co1 O1W H1W1 109.7 . .
Co1 O1W H1W2 109.3 . .
H1W1 O1W H1W2 109.7 . .

loop_
_geom_bond_atom_site_label_1
_geom_bond_atom_site_label_2
_geom_bond_distance
_geom_bond_site_symmetry_2
Co1 O1W 2.083(3) 7_666
Co1 O1W 2.083(3) .
Co1 N7 2.108(3) 7_666
Co1 N7 2.108(3) .
Co1 N5 2.155(3) 7_666
Co1 N5 2.155(3) .
N5 C4 1.336(5) .
N5 N4 1.380(4) .
N7 C6 1.329(5) .
N7 C5 1.342(5) .
C4 N6 1.340(5) .
C4 C5 1.461(5) .
N8 C8 1.324(6) .
N8 C7 1.326(6) .
N4 C3 1.342(5) .
N6 C3 1.358(5) .
N3 C1 1.320(5) .
N3 C2 1.355(5) .
N1 C2 1.337(5) .
N1 N2 1.342(5) .
C1 N2 1.333(6) .
C1 H1 0.9300 .
C3 C2 1.453(5) .
C6 C7 1.371(6) .
C6 H6 0.9300 .
C5 C8 1.382(6) .
N2 H2 0.8600 .
C8 H8 0.9300 .
C7 H7 0.9300 .
O1W H1W1 0.8500 .
O1W H1W2 0.8498 .
